data_4329076
loop_
_publ_author_name
'Jun-ichi Nishigaki'
'Tsuyoshi Matsumoto'
'Kazuyuki Tatsumi'

_publ_section_title
;
 Model Studies of Methyl CoM Reductase: Methane Formation via CH3-S Bond
 Cleavage of Ni(I) Tetraazacyclic Complexes Having Intramolecular Methyl
 Sulfide Pendants
;
_journal_name_full 'Inorganic Chemistry'
_journal_page_first 5173
_journal_page_last 5187
_journal_paper_doi 10.1021/ic300017k
_journal_volume 51
_journal_year 2012
_chemical_formula_moiety 'C16 H36 N4 Ni S2, 2(C F3 O3 S) '
_chemical_formula_sum 'C18 H36 F6 N4 Ni O6 S4'
_chemical_formula_weight 705.44
_space_group_IT_number 2
_symmetry_cell_setting triclinic
_symmetry_Int_Tables_number 2
_symmetry_space_group_name_Hall '-P 1'
_symmetry_space_group_name_H-M 'P -1'
_cell_angle_alpha 72.573(15)
_cell_angle_beta 70.020(15)
_cell_angle_gamma 63.973(13)
_cell_formula_units_Z 1
_cell_length_a 9.066(2)
_cell_length_b 9.318(3)
_cell_length_c 9.914(3)
_cell_measurement_reflns_used 2010
_cell_measurement_temperature 173.1
_cell_measurement_theta_max 27.5
_cell_measurement_theta_min 3.0
_cell_volume 696.1(4)
_computing_cell_refinement CrystalClear
_computing_data_collection CrystalClear
_computing_data_reduction CrystalStructure
_computing_publication_material 'CrystalStructure 3.8'
_computing_structure_refinement SHELXL
_computing_structure_solution SIR92
_diffrn_ambient_temperature 173
_diffrn_detector_area_resol_mean 7.31
_diffrn_measured_fraction_theta_full 0.993
_diffrn_measured_fraction_theta_max 0.993
_diffrn_measurement_device_type 'Rigaku Mercury'
_diffrn_measurement_method \w
_diffrn_radiation_type 'Mo K\a'
_diffrn_radiation_wavelength 0.71070
_diffrn_reflns_av_R_equivalents 0.032
_diffrn_reflns_limit_h_max 11
_diffrn_reflns_limit_h_min -10
_diffrn_reflns_limit_k_max 12
_diffrn_reflns_limit_k_min -12
_diffrn_reflns_limit_l_max 12
_diffrn_reflns_limit_l_min -12
_diffrn_reflns_number 8283
_diffrn_reflns_theta_full 27.48
_diffrn_reflns_theta_max 27.48
_exptl_absorpt_coefficient_mu 1.079
_exptl_absorpt_correction_T_max 0.979
_exptl_absorpt_correction_T_min 0.924
_exptl_absorpt_correction_type multi-scan
_exptl_absorpt_process_details 'Jacobson, R. (1998) Private communication'
_exptl_crystal_colour yellow
_exptl_crystal_density_diffrn 1.683
_exptl_crystal_description block
_exptl_crystal_F_000 366.00
_exptl_crystal_size_max 0.10
_exptl_crystal_size_mid 0.03
_exptl_crystal_size_min 0.02
_refine_diff_density_max 0.62
_refine_diff_density_min -0.46
_refine_ls_extinction_method none
_refine_ls_goodness_of_fit_ref 1.051
_refine_ls_hydrogen_treatment refall
_refine_ls_number_parameters 179
_refine_ls_number_reflns 3172
_refine_ls_R_factor_gt 0.0422
_refine_ls_shift/su_max 0.0000
_refine_ls_structure_factor_coef Fsqd
_refine_ls_weighting_details 'w = 1/[\s^2^(Fo^2^)+(0.0500P)^2^+0.5000P] where P=(Fo^2^+2Fc^2^)/3'
_refine_ls_weighting_scheme calc
_refine_ls_wR_factor_ref 0.1068
_reflns_number_gt 2654
_reflns_number_total 3172
_reflns_threshold_expression F^2^>2.0\s(F^2^)
_cod_data_source_file ic300017k_si_002_14.cif
_cod_data_source_block RRSS-[Ni(mtc)]OTf2_Complex6b
_cod_original_cell_volume 696.1(3)
_cod_original_formula_sum 'C18 H36 F6 N4 Ni O6 S4 '
_cod_database_code 4329076

loop_
_symmetry_equiv_pos_site_id
_symmetry_equiv_pos_as_xyz
1 +X,+Y,+Z
2 -X,-Y,-Z

loop_
_atom_site_label
_atom_site_type_symbol
_atom_site_fract_x
_atom_site_fract_y
_atom_site_fract_z
_atom_site_U_iso_or_equiv
_atom_site_adp_type
_atom_site_occupancy
_atom_site_symmetry_multiplicity
_atom_site_calc_flag
_atom_site_refinement_flags
Ni(1) Ni 0.5000 0.5000 0.5000 0.01657(14) Uani 1.00 2 d S
S(1) S 0.71691(9) 0.96962(8) 0.12327(8) 0.03053(18) Uani 1.00 1 d .
S(2) S 0.83812(8) 0.70203(8) 0.73352(7) 0.02224(16) Uani 1.00 1 d .
F(1) F 0.7683(2) 0.6093(2) 0.54552(19) 0.0385(4) Uani 1.00 1 d .
F(2) F 0.8977(2) 0.7766(2) 0.44812(18) 0.0416(4) Uani 1.00 1 d .
F(3) F 0.6340(2) 0.8623(2) 0.5585(2) 0.0383(4) Uani 1.00 1 d .
O(1) O 0.8463(2) 0.8529(2) 0.7330(2) 0.0331(4) Uani 1.00 1 d .
O(2) O 0.7019(2) 0.6628(2) 0.8414(2) 0.0358(5) Uani 1.00 1 d .
O(3) O 1.0001(2) 0.5687(2) 0.7153(2) 0.0320(4) Uani 1.00 1 d .
N(1) N 0.4746(2) 0.6408(2) 0.3096(2) 0.0183(4) Uani 1.00 1 d .
N(2) N 0.2943(2) 0.6635(2) 0.5870(2) 0.0201(4) Uani 1.00 1 d .
C(1) C 0.4895(3) 0.4405(3) 0.8137(2) 0.0222(5) Uani 1.00 1 d .
C(2) C 0.3153(3) 0.5710(3) 0.8454(2) 0.0255(5) Uani 1.00 1 d .
C(3) C 0.2872(3) 0.7131(3) 0.7192(2) 0.0265(5) Uani 1.00 1 d .
C(4) C 0.2409(3) 0.8106(3) 0.4750(2) 0.0239(5) Uani 1.00 1 d .
C(5) C 0.2924(3) 0.7536(3) 0.3341(2) 0.0217(5) Uani 1.00 1 d .
C(6) C 0.5895(3) 0.7319(3) 0.2769(2) 0.0212(5) Uani 1.00 1 d .
C(7) C 0.5829(3) 0.8643(3) 0.1409(2) 0.0258(5) Uani 1.00 1 d .
C(8) C 0.9238(3) 0.8158(3) 0.0745(3) 0.0382(7) Uani 1.00 1 d .
C(9) C 0.7824(3) 0.7393(3) 0.5633(3) 0.0265(5) Uani 1.00 1 d .
H(1) H 0.2109 0.6205 0.6153 0.024 Uiso 1.00 1 c R
H(2) H 0.5747 0.4891 0.7911 0.027 Uiso 1.00 1 c R
H(3) H 0.5035 0.3569 0.9028 0.027 Uiso 1.00 1 c R
H(4) H 0.2992 0.6111 0.9332 0.031 Uiso 1.00 1 c R
H(5) H 0.2294 0.5235 0.8668 0.031 Uiso 1.00 1 c R
H(6) H 0.1753 0.7990 0.7489 0.032 Uiso 1.00 1 c R
H(7) H 0.3749 0.7589 0.6957 0.032 Uiso 1.00 1 c R
H(8) H 0.2967 0.8846 0.4661 0.029 Uiso 1.00 1 c R
H(9) H 0.1167 0.8694 0.5024 0.029 Uiso 1.00 1 c R
H(10) H 0.2773 0.8475 0.2530 0.026 Uiso 1.00 1 c R
H(11) H 0.2208 0.6965 0.3377 0.026 Uiso 1.00 1 c R
H(12) H 0.7075 0.6522 0.2667 0.025 Uiso 1.00 1 c R
H(13) H 0.5607 0.7822 0.3621 0.025 Uiso 1.00 1 c R
H(14) H 0.4648 0.9428 0.1471 0.031 Uiso 1.00 1 c R
H(15) H 0.6205 0.8149 0.0534 0.031 Uiso 1.00 1 c R
H(16) H 0.9452 0.8000 -0.0248 0.046 Uiso 1.00 1 c R
H(17) H 0.9292 0.7136 0.1426 0.046 Uiso 1.00 1 c R
H(18) H 1.0096 0.8499 0.0793 0.046 Uiso 1.00 1 c R

loop_
_atom_site_aniso_label
_atom_site_aniso_U_11
_atom_site_aniso_U_22
_atom_site_aniso_U_33
_atom_site_aniso_U_12
_atom_site_aniso_U_13
_atom_site_aniso_U_23
Ni(1) 0.0169(2) 0.0147(2) 0.0156(2) -0.00553(17) -0.00291(17) -0.00107(16)
S(1) 0.0333(4) 0.0249(3) 0.0347(4) -0.0154(3) -0.0058(3) -0.0028(2)
S(2) 0.0231(3) 0.0228(3) 0.0204(3) -0.0089(2) -0.0057(2) -0.0024(2)
F(1) 0.0512(11) 0.0365(9) 0.0393(10) -0.0198(8) -0.0171(8) -0.0104(7)
F(2) 0.0390(10) 0.0644(12) 0.0219(8) -0.0284(9) -0.0019(7) -0.0009(8)
F(3) 0.0320(9) 0.0370(9) 0.0432(10) -0.0059(7) -0.0201(8) -0.0020(8)
O(1) 0.0437(12) 0.0249(10) 0.0379(11) -0.0137(9) -0.0167(9) -0.0064(8)
O(2) 0.0343(11) 0.0500(13) 0.0232(10) -0.0232(10) -0.0000(8) -0.0033(9)
O(3) 0.0268(10) 0.0255(10) 0.0396(11) -0.0053(8) -0.0124(8) -0.0022(8)
N(1) 0.0192(10) 0.0172(9) 0.0173(10) -0.0074(8) -0.0046(8) -0.0005(7)
N(2) 0.0220(10) 0.0173(10) 0.0205(10) -0.0094(8) -0.0046(8) -0.0003(8)
C(1) 0.0283(13) 0.0236(12) 0.0180(12) -0.0134(11) -0.0065(10) -0.0015(9)
C(2) 0.0284(14) 0.0288(13) 0.0187(12) -0.0114(11) -0.0019(10) -0.0070(10)
C(3) 0.0291(14) 0.0228(13) 0.0251(14) -0.0063(11) -0.0029(11) -0.0105(10)
C(4) 0.0249(13) 0.0162(11) 0.0254(13) -0.0056(10) -0.0063(10) 0.0001(10)
C(5) 0.0184(12) 0.0197(11) 0.0232(13) -0.0066(10) -0.0061(10) 0.0016(9)
C(6) 0.0223(12) 0.0222(12) 0.0202(12) -0.0107(10) -0.0063(10) -0.0005(9)
C(7) 0.0291(14) 0.0246(13) 0.0246(14) -0.0133(11) -0.0082(11) 0.0013(10)
C(8) 0.0278(15) 0.0393(17) 0.0418(18) -0.0144(13) -0.0057(13) 0.0005(14)
C(9) 0.0259(14) 0.0280(13) 0.0258(14) -0.0120(11) -0.0052(11) -0.0032(11)

loop_
_atom_type_symbol
_atom_type_description
_atom_type_scat_dispersion_real
_atom_type_scat_dispersion_imag
_atom_type_scat_source
C C 0.003 0.002
;
International Tables for Crystallography
(1992, Vol. C, Tables 4.2.6.8 and 6.1.1.4)
;
H H 0.000 0.000
;
International Tables for Crystallography
(1992, Vol. C, Table 6.1.1.4)
;
N N 0.006 0.003
;
International Tables for Crystallography
(1992, Vol. C, Tables 4.2.6.8 and 6.1.1.4)
;
Ni Ni 0.339 1.112
;
International Tables for Crystallography
(1992, Vol. C, Tables 4.2.6.8 and 6.1.1.4)
;
O O 0.011 0.006
;
International Tables for Crystallography
(1992, Vol. C, Tables 4.2.6.8 and 6.1.1.4)
;
F F 0.017 0.010
;
International Tables for Crystallography
(1992, Vol. C, Tables 4.2.6.8 and 6.1.1.4)
;
S S 0.125 0.123
;
International Tables for Crystallography
(1992, Vol. C, Tables 4.2.6.8 and 6.1.1.4)
;

loop_
_geom_angle_atom_site_label_1
_geom_angle_atom_site_label_2
_geom_angle_atom_site_label_3
_geom_angle
_geom_angle_publ_flag
_geom_angle_site_symmetry_1
_geom_angle_site_symmetry_3
N(1) Ni(1) N(1) 180.00(14) yes . 2_666
N(1) Ni(1) N(2) 87.22(7) yes . .
N(1) Ni(1) N(2) 92.78(7) yes . 2_666
N(1) Ni(1) N(2) 92.78(7) yes 2_666 .
N(1) Ni(1) N(2) 87.22(7) yes 2_666 2_666
N(2) Ni(1) N(2) 180.00(15) yes . 2_666
C(7) S(1) C(8) 100.99(16) yes . .
O(1) S(2) O(2) 115.96(13) yes . .
O(1) S(2) O(3) 114.23(14) yes . .
O(1) S(2) C(9) 103.14(14) yes . .
O(2) S(2) O(3) 115.13(11) yes . .
O(2) S(2) C(9) 103.12(15) yes . .
O(3) S(2) C(9) 102.67(13) yes . .
Ni(1) N(1) C(1) 116.95(14) yes . 2_666
Ni(1) N(1) C(5) 105.54(13) yes . .
Ni(1) N(1) C(6) 104.47(17) yes . .
C(1) N(1) C(5) 106.9(2) yes 2_666 .
C(1) N(1) C(6) 111.78(19) yes 2_666 .
C(5) N(1) C(6) 111.0(2) yes . .
Ni(1) N(2) C(3) 119.07(17) yes . .
Ni(1) N(2) C(4) 110.30(14) yes . .
C(3) N(2) C(4) 109.4(2) yes . .
N(1) C(1) C(2) 114.7(2) yes 2_666 .
C(1) C(2) C(3) 112.63(19) yes . .
N(2) C(3) C(2) 111.7(2) yes . .
N(2) C(4) C(5) 106.9(2) yes . .
N(1) C(5) C(4) 108.7(2) yes . .
N(1) C(6) C(7) 116.4(2) yes . .
S(1) C(7) C(6) 111.0(2) yes . .
S(2) C(9) F(1) 111.39(17) yes . .
S(2) C(9) F(2) 111.8(2) yes . .
S(2) C(9) F(3) 111.7(2) yes . .
F(1) C(9) F(2) 107.8(2) yes . .
F(1) C(9) F(3) 106.8(2) yes . .
F(2) C(9) F(3) 107.1(2) yes . .
Ni(1) N(2) H(1) 105.7 no . .
C(3) N(2) H(1) 105.7 no . .
C(4) N(2) H(1) 105.7 no . .
N(1) C(1) H(2) 108.6 no 2_666 .
N(1) C(1) H(3) 108.6 no 2_666 .
C(2) C(1) H(2) 108.6 no . .
C(2) C(1) H(3) 108.6 no . .
H(2) C(1) H(3) 107.6 no . .
C(1) C(2) H(4) 109.1 no . .
C(1) C(2) H(5) 109.1 no . .
C(3) C(2) H(4) 109.1 no . .
C(3) C(2) H(5) 109.1 no . .
H(4) C(2) H(5) 107.8 no . .
N(2) C(3) H(6) 109.3 no . .
N(2) C(3) H(7) 109.3 no . .
C(2) C(3) H(6) 109.3 no . .
C(2) C(3) H(7) 109.3 no . .
H(6) C(3) H(7) 107.9 no . .
N(2) C(4) H(8) 110.3 no . .
N(2) C(4) H(9) 110.3 no . .
C(5) C(4) H(8) 110.3 no . .
C(5) C(4) H(9) 110.3 no . .
H(8) C(4) H(9) 108.6 no . .
N(1) C(5) H(10) 109.9 no . .
N(1) C(5) H(11) 109.9 no . .
C(4) C(5) H(10) 109.9 no . .
C(4) C(5) H(11) 109.9 no . .
H(10) C(5) H(11) 108.3 no . .
N(1) C(6) H(12) 108.2 no . .
N(1) C(6) H(13) 108.2 no . .
C(7) C(6) H(12) 108.2 no . .
C(7) C(6) H(13) 108.2 no . .
H(12) C(6) H(13) 107.3 no . .
S(1) C(7) H(14) 109.4 no . .
S(1) C(7) H(15) 109.4 no . .
C(6) C(7) H(14) 109.4 no . .
C(6) C(7) H(15) 109.4 no . .
H(14) C(7) H(15) 108.0 no . .
S(1) C(8) H(16) 109.5 no . .
S(1) C(8) H(17) 109.5 no . .
S(1) C(8) H(18) 109.5 no . .
H(16) C(8) H(17) 109.5 no . .
H(16) C(8) H(18) 109.5 no . .
H(17) C(8) H(18) 109.5 no . .

loop_
_geom_bond_atom_site_label_1
_geom_bond_atom_site_label_2
_geom_bond_distance
_geom_bond_publ_flag
_geom_bond_site_symmetry_2
Ni(1) N(1) 1.9710(19) yes .
Ni(1) N(1) 1.9710(19) yes 2_666
Ni(1) N(2) 1.9334(17) yes .
Ni(1) N(2) 1.9334(17) yes 2_666
S(1) C(7) 1.808(3) yes .
S(1) C(8) 1.801(2) yes .
S(2) O(1) 1.439(2) yes .
S(2) O(2) 1.436(2) yes .
S(2) O(3) 1.4435(17) yes .
S(2) C(9) 1.817(3) yes .
F(1) C(9) 1.339(4) yes .
F(2) C(9) 1.335(3) yes .
F(3) C(9) 1.335(2) yes .
N(1) C(1) 1.496(4) yes 2_666
N(1) C(5) 1.499(2) yes .
N(1) C(6) 1.514(4) yes .
N(2) C(3) 1.488(4) yes .
N(2) C(4) 1.490(2) yes .
C(1) C(2) 1.509(3) yes .
C(2) C(3) 1.521(3) yes .
C(4) C(5) 1.494(4) yes .
C(6) C(7) 1.529(3) yes .
N(2) H(1) 0.930 no .
C(1) H(2) 0.990 no .
C(1) H(3) 0.990 no .
C(2) H(4) 0.990 no .
C(2) H(5) 0.990 no .
C(3) H(6) 0.990 no .
C(3) H(7) 0.990 no .
C(4) H(8) 0.990 no .
C(4) H(9) 0.990 no .
C(5) H(10) 0.990 no .
C(5) H(11) 0.990 no .
C(6) H(12) 0.990 no .
C(6) H(13) 0.990 no .
C(7) H(14) 0.990 no .
C(7) H(15) 0.990 no .
C(8) H(16) 0.980 no .
C(8) H(17) 0.980 no .
C(8) H(18) 0.980 no .

loop_
_geom_contact_atom_site_label_1
_geom_contact_atom_site_label_2
_geom_contact_distance
_geom_contact_site_symmetry_2
Ni(1) F(1) 3.219(2) .
Ni(1) F(1) 3.219(2) 2_666
F(1) Ni(1) 3.219(2) .
F(1) F(2) 3.541(2) 2_766
F(1) O(3) 3.106(2) 2_766
F(1) N(1) 3.561(3) 2_666
F(1) N(2) 3.506(3) 2_666
F(1) C(1) 3.510(3) .
F(1) C(5) 3.453(3) 2_666
F(1) C(6) 3.245(3) .
F(2) F(1) 3.541(2) 2_766
F(2) C(4) 3.366(4) 1_655
F(2) C(5) 3.291(3) 1_655
F(2) C(8) 3.546(4) .
F(3) F(3) 2.917(2) 2_676
F(3) C(4) 3.586(4) 2_676
F(3) C(6) 3.559(4) .
O(1) N(2) 3.596(2) 1_655
O(1) C(3) 3.586(3) 1_655
O(1) C(4) 3.551(3) 1_655
O(1) C(4) 3.126(2) 2_676
O(1) C(5) 3.245(3) 2_676
O(1) C(8) 3.576(4) 1_556
O(2) C(1) 3.504(4) .
O(2) C(1) 3.327(2) 2_667
O(2) C(2) 3.214(3) 2_667
O(2) C(7) 3.588(4) 1_556
O(3) F(1) 3.106(2) 2_766
O(3) N(2) 2.931(3) 1_655
O(3) C(2) 3.524(4) 1_655
O(3) C(3) 3.430(4) 1_655
O(3) C(6) 3.553(2) 2_766
O(3) C(8) 3.463(3) 2_766
N(1) F(1) 3.561(3) 2_666
N(2) F(1) 3.506(3) 2_666
N(2) O(1) 3.596(2) 1_455
N(2) O(3) 2.931(3) 1_455
C(1) F(1) 3.510(3) .
C(1) O(2) 3.504(4) .
C(1) O(2) 3.327(2) 2_667
C(2) O(2) 3.214(3) 2_667
C(2) O(3) 3.524(4) 1_455
C(3) O(1) 3.586(3) 1_455
C(3) O(3) 3.430(4) 1_455
C(4) F(2) 3.366(4) 1_455
C(4) F(3) 3.586(4) 2_676
C(4) O(1) 3.551(3) 1_455
C(4) O(1) 3.126(2) 2_676
C(5) F(1) 3.453(3) 2_666
C(5) F(2) 3.291(3) 1_455
C(5) O(1) 3.245(3) 2_676
C(6) F(1) 3.245(3) .
C(6) F(3) 3.559(4) .
C(6) O(3) 3.553(2) 2_766
C(7) O(2) 3.588(4) 1_554
C(7) C(7) 3.429(3) 2_675
C(8) F(2) 3.546(4) .
C(8) O(1) 3.576(4) 1_554
C(8) O(3) 3.463(3) 2_766
S(1) H(6) 3.397 2_676
S(1) H(7) 3.188 2_676
S(1) H(10) 3.600 2_675
S(1) H(14) 3.330 2_675
S(1) H(15) 3.553 2_675
S(1) H(18) 3.353 2_775
S(2) H(1) 2.991 1_655
S(2) H(2) 3.537 .
S(2) H(9) 3.380 1_655
S(2) H(14) 3.470 2_676
S(2) H(15) 3.310 1_556
S(2) H(16) 3.346 1_556
S(2) H(17) 3.565 2_766
F(1) H(1) 2.941 2_666
F(1) H(2) 2.727 .
F(1) H(7) 3.183 .
F(1) H(11) 2.706 2_666
F(1) H(12) 2.880 .
F(1) H(13) 2.714 .
F(2) H(1) 3.328 1_655
F(2) H(8) 3.081 2_676
F(2) H(9) 2.738 1_655
F(2) H(9) 3.418 2_676
F(2) H(10) 3.564 1_655
F(2) H(11) 2.592 1_655
F(2) H(12) 3.561 .
F(2) H(13) 3.418 .
F(2) H(17) 3.151 .
F(2) H(18) 3.383 .
F(3) H(7) 2.704 .
F(3) H(8) 3.388 .
F(3) H(8) 2.620 2_676
F(3) H(13) 2.642 .
F(3) H(13) 3.192 2_676
F(3) H(14) 3.547 2_676
O(1) H(1) 3.094 1_655
O(1) H(6) 2.852 1_655
O(1) H(8) 2.763 2_676
O(1) H(9) 2.748 1_655
O(1) H(9) 2.977 2_676
O(1) H(10) 2.539 2_676
O(1) H(14) 2.710 2_676
O(1) H(15) 3.150 1_556
O(1) H(16) 2.681 1_556
O(2) H(2) 2.591 .
O(2) H(3) 2.594 2_667
O(2) H(4) 2.846 2_667
O(2) H(5) 3.008 2_667
O(2) H(7) 3.391 .
O(2) H(14) 3.325 2_676
O(2) H(15) 2.603 1_556
O(3) H(1) 2.024 1_655
O(3) H(5) 2.783 1_655
O(3) H(6) 3.320 1_655
O(3) H(9) 3.310 1_655
O(3) H(12) 2.572 2_766
O(3) H(17) 2.497 2_766
C(1) H(4) 3.457 2_667
C(2) H(16) 3.143 1_456
C(2) H(18) 3.565 1_456
C(3) H(16) 3.218 1_456
C(4) H(9) 3.297 2_576
C(7) H(14) 2.942 2_675
C(7) H(15) 3.191 2_675
C(8) H(4) 3.135 1_654
C(8) H(5) 3.489 1_654
C(8) H(6) 3.257 1_654
C(8) H(18) 3.251 2_775
C(9) H(2) 3.446 .
C(9) H(7) 3.412 .
C(9) H(8) 3.194 2_676
C(9) H(9) 3.544 1_655
C(9) H(13) 3.120 .
H(1) S(2) 2.991 1_455
H(1) F(1) 2.941 2_666
H(1) F(2) 3.328 1_455
H(1) O(1) 3.094 1_455
H(1) O(3) 2.024 1_455
H(2) S(2) 3.537 .
H(2) F(1) 2.727 .
H(2) O(2) 2.591 .
H(2) C(9) 3.446 .
H(2) H(3) 3.467 2_667
H(2) H(4) 3.052 2_667
H(3) O(2) 2.594 2_667
H(3) H(2) 3.467 2_667
H(3) H(4) 2.946 2_667
H(4) O(2) 2.846 2_667
H(4) C(1) 3.457 2_667
H(4) C(8) 3.135 1_456
H(4) H(2) 3.052 2_667
H(4) H(3) 2.946 2_667
H(4) H(16) 2.853 1_456
H(4) H(17) 3.177 1_456
H(4) H(18) 2.854 1_456
H(5) O(2) 3.008 2_667
H(5) O(3) 2.783 1_455
H(5) C(8) 3.489 1_456
H(5) H(16) 2.893 1_456
H(5) H(17) 3.407 1_456
H(6) S(1) 3.397 2_676
H(6) O(1) 2.852 1_455
H(6) O(3) 3.320 1_455
H(6) C(8) 3.257 1_456
H(6) H(16) 2.487 1_456
H(6) H(18) 3.187 1_456
H(7) S(1) 3.188 2_676
H(7) F(1) 3.183 .
H(7) F(3) 2.704 .
H(7) O(2) 3.391 .
H(7) C(9) 3.412 .
H(8) F(2) 3.081 2_676
H(8) F(3) 3.388 .
H(8) F(3) 2.620 2_676
H(8) O(1) 2.763 2_676
H(8) C(9) 3.194 2_676
H(8) H(9) 3.390 2_576
H(9) S(2) 3.380 1_455
H(9) F(2) 2.738 1_455
H(9) F(2) 3.418 2_676
H(9) O(1) 2.748 1_455
H(9) O(1) 2.977 2_676
H(9) O(3) 3.310 1_455
H(9) C(4) 3.297 2_576
H(9) C(9) 3.544 1_455
H(9) H(8) 3.390 2_576
H(9) H(9) 2.425 2_576
H(10) S(1) 3.600 2_675
H(10) F(2) 3.564 1_455
H(10) O(1) 2.539 2_676
H(10) H(16) 3.582 2_675
H(10) H(18) 3.411 1_455
H(11) F(1) 2.706 2_666
H(11) F(2) 2.592 1_455
H(11) H(18) 3.321 1_455
H(12) F(1) 2.880 .
H(12) F(2) 3.561 .
H(12) O(3) 2.572 2_766
H(13) F(1) 2.714 .
H(13) F(2) 3.418 .
H(13) F(3) 2.642 .
H(13) F(3) 3.192 2_676
H(13) C(9) 3.120 .
H(14) S(1) 3.330 2_675
H(14) S(2) 3.470 2_676
H(14) F(3) 3.547 2_676
H(14) O(1) 2.710 2_676
H(14) O(2) 3.325 2_676
H(14) C(7) 2.942 2_675
H(14) H(14) 2.740 2_675
H(14) H(15) 2.544 2_675
H(15) S(1) 3.553 2_675
H(15) S(2) 3.310 1_554
H(15) O(1) 3.150 1_554
H(15) O(2) 2.603 1_554
H(15) C(7) 3.191 2_675
H(15) H(14) 2.544 2_675
H(15) H(15) 3.252 2_675
H(16) S(2) 3.346 1_554
H(16) O(1) 2.681 1_554
H(16) C(2) 3.143 1_654
H(16) C(3) 3.218 1_654
H(16) H(4) 2.853 1_654
H(16) H(5) 2.893 1_654
H(16) H(6) 2.487 1_654
H(16) H(10) 3.582 2_675
H(16) H(18) 3.326 2_775
H(17) S(2) 3.565 2_766
H(17) F(2) 3.151 .
H(17) O(3) 2.497 2_766
H(17) H(4) 3.177 1_654
H(17) H(5) 3.407 1_654
H(18) S(1) 3.353 2_775
H(18) F(2) 3.383 .
H(18) C(2) 3.565 1_654
H(18) C(8) 3.251 2_775
H(18) H(4) 2.854 1_654
H(18) H(6) 3.187 1_654
H(18) H(10) 3.411 1_655
H(18) H(11) 3.321 1_655
H(18) H(16) 3.326 2_775
H(18) H(18) 2.729 2_775

loop_
_geom_torsion_atom_site_label_1
_geom_torsion_atom_site_label_2
_geom_torsion_atom_site_label_3
_geom_torsion_atom_site_label_4
_geom_torsion
_geom_torsion_site_symmetry_1
_geom_torsion_site_symmetry_3
_geom_torsion_site_symmetry_4
N(1) Ni(1) N(2) C(3) -135.1(2) . . .
N(1) Ni(1) N(2) C(4) -7.4(2) . . .
N(2) Ni(1) N(1) C(5) -19.5(2) . . .
N(2) Ni(1) N(1) C(6) 97.67(15) . . .
N(2) Ni(1) N(1) C(1) -138.2(2) . . 2_666
N(1) Ni(1) N(2) C(3) -44.9(2) . 2_666 2_666
N(1) Ni(1) N(2) C(4) -172.6(2) . 2_666 2_666
N(2) Ni(1) N(1) C(5) 160.5(2) 2_666 . .
N(2) Ni(1) N(1) C(6) -82.33(15) 2_666 . .
N(2) Ni(1) N(1) C(1) 41.8(2) 2_666 . 2_666
N(1) Ni(1) N(2) C(3) 44.9(2) 2_666 . .
N(1) Ni(1) N(2) C(4) 172.6(2) 2_666 . .
N(2) Ni(1) N(1) C(5) -160.5(2) . 2_666 2_666
N(2) Ni(1) N(1) C(6) 82.33(15) . 2_666 2_666
N(2) Ni(1) N(1) C(1) -41.8(2) . 2_666 .
N(1) Ni(1) N(2) C(3) 135.1(2) 2_666 2_666 2_666
N(1) Ni(1) N(2) C(4) 7.4(2) 2_666 2_666 2_666
N(2) Ni(1) N(1) C(5) 19.5(2) 2_666 2_666 2_666
N(2) Ni(1) N(1) C(6) -97.67(15) 2_666 2_666 2_666
N(2) Ni(1) N(1) C(1) 138.2(2) 2_666 2_666 .
C(8) S(1) C(7) C(6) 71.1(2) . . .
O(1) S(2) C(9) F(1) -179.74(17) . . .
O(1) S(2) C(9) F(2) 59.6(2) . . .
O(1) S(2) C(9) F(3) -60.4(2) . . .
O(2) S(2) C(9) F(1) -58.68(19) . . .
O(2) S(2) C(9) F(2) -179.31(19) . . .
O(2) S(2) C(9) F(3) 60.7(2) . . .
O(3) S(2) C(9) F(1) 61.3(2) . . .
O(3) S(2) C(9) F(2) -59.3(2) . . .
O(3) S(2) C(9) F(3) -179.3(2) . . .
Ni(1) N(1) C(1) C(2) -56.6(2) . 2_666 2_666
Ni(1) N(1) C(5) C(4) 42.9(2) . . .
Ni(1) N(1) C(6) C(7) -174.20(16) . . .
C(1) N(1) C(5) C(4) 168.1(2) 2_666 . .
C(5) N(1) C(1) C(2) -174.6(2) . 2_666 2_666
C(1) N(1) C(6) C(7) 58.4(2) 2_666 . .
C(6) N(1) C(1) C(2) 63.7(2) . 2_666 2_666
C(5) N(1) C(6) C(7) -60.9(2) . . .
C(6) N(1) C(5) C(4) -69.7(2) . . .
Ni(1) N(2) C(3) C(2) -60.3(2) . . .
Ni(1) N(2) C(4) C(5) 32.8(3) . . .
C(3) N(2) C(4) C(5) 165.6(2) . . .
C(4) N(2) C(3) C(2) 171.6(2) . . .
N(1) C(1) C(2) C(3) -63.6(3) 2_666 . .
C(1) C(2) C(3) N(2) 63.9(3) . . .
N(2) C(4) C(5) N(1) -50.0(3) . . .
N(1) C(6) C(7) S(1) 176.47(15) . . .
